data_7130147
loop_
_publ_author_name
'Farinone, Marco'
'Kijewska, Monika'
'Cybi\'nska, Joanna'
'Siczek, Milosz'
'Pawlicki, Mi\/losz'

_publ_section_title
;
 B,N-doped PAHs from Tridentate &#x2018;Defects&#x2019; - a Bottom-up
 Convergent Approach for \p-Extended Systems
;
_journal_name_full 'Chemical Communications'
_journal_paper_doi 10.1039/D2CC01801B
_journal_year 2022
_chemical_formula_moiety 'C29 H20 N4 O, C H2 Cl2'
_chemical_formula_sum 'C30 H22 Cl2 N4 O'
_chemical_formula_weight 525.41
_space_group_crystal_system monoclinic
_space_group_IT_number 14
_space_group_name_Hall '-P 2yn'
_space_group_name_H-M_alt 'P 1 21/n 1'
_atom_sites_solution_hydrogens geom
_audit_creation_method SHELXL-2018/1
_audit_update_record
;
2022-02-19 deposited with the CCDC.	2022-05-25 downloaded from the CCDC.
;
_cell_angle_alpha 90
_cell_angle_beta 96.74(5)
_cell_angle_gamma 90
_cell_formula_units_Z 4
_cell_length_a 8.438(5)
_cell_length_b 29.605(3)
_cell_length_c 9.885(7)
_cell_measurement_reflns_used 1838
_cell_measurement_temperature 100(2)
_cell_measurement_theta_max 70.05
_cell_measurement_theta_min 5.36
_cell_volume 2452(2)
_computing_cell_refinement 'CrysAlisPro 1.171.41.80a (Rigaku OD, 2020)'
_computing_data_collection 'CrysAlisPro 1.171.41.80a (Rigaku OD, 2020)'
_computing_data_reduction 'CrysAlisPro 1.171.41.80a (Rigaku OD, 2020)'
_computing_molecular_graphics Diamond
_computing_publication_material 'SHELXL-2018/1 (Sheldrick, 2018)'
_computing_structure_refinement 'SHELXL-2018/1 (Sheldrick, 2018)'
_computing_structure_solution 'SHELXT (Sheldrick, 2015)'
_diffrn_ambient_temperature 100(2)
_diffrn_detector 'CCD plate'
_diffrn_detector_area_resol_mean 8.1956
_diffrn_detector_type Onyx
_diffrn_measured_fraction_theta_full 0.990
_diffrn_measured_fraction_theta_max 0.990
_diffrn_measurement_device 'four-circle diffractometer'
_diffrn_measurement_device_type 'Xcalibur PX with Onyx CCD detector'
_diffrn_measurement_method /w
_diffrn_radiation_monochromator graphite
_diffrn_radiation_probe x-ray
_diffrn_radiation_type 'Cu K\a'
_diffrn_radiation_wavelength 1.54184
_diffrn_reflns_av_R_equivalents 0.0804
_diffrn_reflns_av_unetI/netI 0.0944
_diffrn_reflns_Laue_measured_fraction_full 0.990
_diffrn_reflns_Laue_measured_fraction_max 0.990
_diffrn_reflns_limit_h_max 10
_diffrn_reflns_limit_h_min -7
_diffrn_reflns_limit_k_max 32
_diffrn_reflns_limit_k_min -35
_diffrn_reflns_limit_l_max 11
_diffrn_reflns_limit_l_min -11
_diffrn_reflns_number 8913
_diffrn_reflns_point_group_measured_fraction_full 0.990
_diffrn_reflns_point_group_measured_fraction_max 0.990
_diffrn_reflns_theta_full 67.497
_diffrn_reflns_theta_max 67.497
_diffrn_reflns_theta_min 2.985
_diffrn_source 'fine-focus sealed X-ray tube'
_diffrn_source_type 'Enhance (Cu) X-ray Source'
_exptl_absorpt_coefficient_mu 2.640
_exptl_absorpt_correction_T_max 0.798
_exptl_absorpt_correction_T_min 0.469
_exptl_absorpt_correction_type analytical
_exptl_absorpt_process_details
;
CrysAlisPro 1.171.41.80a (Rigaku Oxford Diffraction, 2020)
Analytical numeric absorption correction using a multifaceted crystal
model based on expressions derived by R.C. Clark & J.S. Reid.
(Clark, R. C. & Reid, J. S. (1995). Acta Cryst. A51, 887-897)
Empirical absorption correction using spherical harmonics,
implemented in SCALE3 ABSPACK scaling algorithm.
;
_exptl_crystal_colour ORANGE
_exptl_crystal_density_diffrn 1.423
_exptl_crystal_description block
_exptl_crystal_F_000 1088
_exptl_crystal_size_max 0.52
_exptl_crystal_size_mid 0.30
_exptl_crystal_size_min 0.13
_refine_diff_density_max 0.729
_refine_diff_density_min -0.524
_refine_diff_density_rms 0.114
_refine_ls_extinction_method none
_refine_ls_goodness_of_fit_ref 1.077
_refine_ls_hydrogen_treatment constr
_refine_ls_matrix_type full
_refine_ls_number_parameters 358
_refine_ls_number_reflns 4372
_refine_ls_number_restraints 4
_refine_ls_restrained_S_all 1.077
_refine_ls_R_factor_all 0.1346
_refine_ls_R_factor_gt 0.1087
_refine_ls_shift/su_max 0.001
_refine_ls_shift/su_mean 0.000
_refine_ls_structure_factor_coef Fsqd
_refine_ls_weighting_details 'w=1/[\s^2^(Fo^2^)+(0.1291P)^2^+6.2223P] where P=(Fo^2^+2Fc^2^)/3'
_refine_ls_weighting_scheme calc
_refine_ls_wR_factor_gt 0.2766
_refine_ls_wR_factor_ref 0.2956
_reflns_Friedel_coverage 0.000
_reflns_number_gt 3107
_reflns_number_total 4372
_reflns_threshold_expression 'I > 2\s(I)'
_cod_data_source_file d2cc01801b2.cif
_cod_data_source_block mf007a
_cod_original_sg_symbol_H-M 'P 21/n'
_cod_database_code 7130147
_shelx_shelxl_version_number 2018/1
_shelx_space_group_comment
;
The symmetry employed for this shelxl refinement is uniquely defined
by the following loop, which should always be used as a source of
symmetry information in preference to the above space-group names.
They are only intended as comments.
;
_oxdiff_exptl_absorpt_empirical_full_min 0.571
_oxdiff_exptl_absorpt_empirical_full_max 2.576
_oxdiff_exptl_absorpt_empirical_details
;
Empirical correction (ABSPACK) includes:
- Absorption correction using spherical harmonics
- Frame scaling
;

loop_
_space_group_symop_operation_xyz
'x, y, z'
'-x+1/2, y+1/2, -z+1/2'
'-x, -y, -z'
'x-1/2, -y-1/2, z-1/2'

loop_
_atom_site_label
_atom_site_type_symbol
_atom_site_fract_x
_atom_site_fract_y
_atom_site_fract_z
_atom_site_U_iso_or_equiv
_atom_site_adp_type
_atom_site_occupancy
_atom_site_site_symmetry_order
_atom_site_calc_flag
_atom_site_refinement_flags_posn
_atom_site_refinement_flags_adp
_atom_site_refinement_flags_occupancy
_atom_site_disorder_assembly
_atom_site_disorder_group
O1 O 1.0090(5) 0.44517(13) 0.5077(4) 0.0349(9) Uani 1 1 d . . . . .
C1 C 0.9737(6) 0.42215(17) 0.4053(5) 0.0270(11) Uani 1 1 d . . . . .
C2 C 0.8291(6) 0.43480(17) 0.3073(5) 0.0277(11) Uani 1 1 d . . . . .
C3 C 0.7952(7) 0.47952(18) 0.2883(5) 0.0322(12) Uani 1 1 d . . . . .
H3 H 0.854213 0.502200 0.340263 0.039 Uiso 1 1 calc R U . . .
C4 C 0.6692(7) 0.49042(19) 0.1887(6) 0.0381(13) Uani 1 1 d . . . . .
H4 H 0.638265 0.521013 0.173299 0.046 Uiso 1 1 calc R U . . .
C5 C 0.5911(7) 0.45666(19) 0.1136(6) 0.0355(13) Uani 1 1 d . . . . .
H5 H 0.508972 0.463919 0.042781 0.043 Uiso 1 1 calc R U . . .
C6 C 0.6312(6) 0.41189(17) 0.1405(5) 0.0286(11) Uani 1 1 d . . . . .
N7 N 0.5622(5) 0.37585(15) 0.0633(4) 0.0309(10) Uani 1 1 d . . . . .
C71 C 0.4058(6) 0.38080(17) -0.0120(5) 0.0269(11) Uani 1 1 d . . . . .
C72 C 0.2841(6) 0.40181(17) 0.0474(6) 0.0309(12) Uani 1 1 d . . . . .
H72 H 0.301321 0.411445 0.139605 0.037 Uiso 1 1 calc R U . . .
C73 C 0.1369(6) 0.4087(2) -0.0289(6) 0.0362(13) Uani 1 1 d . . . . .
H73 H 0.054280 0.423649 0.010907 0.043 Uiso 1 1 calc R U . . .
C74 C 0.1099(7) 0.3939(2) -0.1618(6) 0.0386(13) Uani 1 1 d . . . . .
H74 H 0.009719 0.399070 -0.214102 0.046 Uiso 1 1 calc R U . . .
C75 C 0.2294(7) 0.3718(2) -0.2179(6) 0.0390(13) Uani 1 1 d . . . . .
H75 H 0.208971 0.360115 -0.307825 0.047 Uiso 1 1 calc R U . . .
C76 C 0.3784(7) 0.36605(19) -0.1463(6) 0.0362(13) Uani 1 1 d . . . . .
H76 H 0.461585 0.352171 -0.188372 0.043 Uiso 1 1 calc R U . . .
C8 C 0.6385(6) 0.33306(18) 0.0667(5) 0.0274(11) Uani 1 1 d . . . . .
C9 C 0.5536(6) 0.29301(18) 0.0650(5) 0.0288(11) Uani 1 1 d . . . . .
H9 H 0.440263 0.293724 0.051676 0.035 Uiso 1 1 calc R U . . .
C10 C 0.6304(6) 0.25257(19) 0.0823(5) 0.0314(12) Uani 1 1 d . . . . .
H10 H 0.570598 0.225317 0.074765 0.038 Uiso 1 1 calc R U . . .
C11 C 0.7975(7) 0.25083(18) 0.1112(5) 0.0308(12) Uani 1 1 d . . . . .
H11 H 0.850569 0.222893 0.131004 0.037 Uiso 1 1 calc R U . . .
C12 C 0.8826(6) 0.29065(18) 0.1101(5) 0.0283(11) Uani 1 1 d . . . . .
N13 N 1.0529(5) 0.29047(15) 0.1497(5) 0.0296(10) Uani 1 1 d . . . . .
C131 C 1.1371(6) 0.25004(18) 0.1195(5) 0.0280(11) Uani 1 1 d . . . . .
C132 C 1.1906(7) 0.22020(18) 0.2221(6) 0.0329(12) Uani 1 1 d . . . . .
H132 H 1.176209 0.226891 0.313898 0.040 Uiso 1 1 calc R U . . .
C133 C 1.2656(7) 0.18038(19) 0.1910(6) 0.0370(13) Uani 1 1 d . . . . .
H133 H 1.302655 0.159810 0.261452 0.044 Uiso 1 1 calc R U . . .
C134 C 1.2860(7) 0.17079(19) 0.0578(6) 0.0348(13) Uani 1 1 d . . . . .
H134 H 1.337222 0.143570 0.036381 0.042 Uiso 1 1 calc R U . . .
C135 C 1.2321(6) 0.20071(19) -0.0447(6) 0.0331(12) Uani 1 1 d . . . . .
H135 H 1.245810 0.193947 -0.136587 0.040 Uiso 1 1 calc R U . . .
C136 C 1.1580(6) 0.24062(19) -0.0137(5) 0.0301(11) Uani 1 1 d . . . . .
H136 H 1.121881 0.261341 -0.083962 0.036 Uiso 1 1 calc R U . . .
C14 C 1.1226(6) 0.32131(16) 0.2454(5) 0.0266(11) Uani 1 1 d . . . . .
C15 C 1.2845(6) 0.32009(18) 0.2988(5) 0.0306(12) Uani 1 1 d . . . . .
H15 H 1.351994 0.296717 0.272976 0.037 Uiso 1 1 calc R U . . .
C16 C 1.3440(6) 0.35278(18) 0.3882(6) 0.0316(12) Uani 1 1 d . . . . .
H16 H 1.453615 0.352513 0.423721 0.038 Uiso 1 1 calc R U . . .
C17 C 1.2435(6) 0.38658(18) 0.4273(6) 0.0323(12) Uani 1 1 d . . . . .
H17 H 1.281893 0.409487 0.490087 0.039 Uiso 1 1 calc R U . . .
C18 C 1.0860(6) 0.38532(17) 0.3711(5) 0.0274(11) Uani 1 1 d . . . . .
N19 N 1.0268(5) 0.35370(14) 0.2828(4) 0.0274(9) Uani 1 1 d . . . . .
N20 N 0.7462(5) 0.40086(15) 0.2409(4) 0.0279(10) Uani 1 1 d . . . . .
C21 C 0.8057(6) 0.33081(17) 0.0789(5) 0.0269(11) Uani 1 1 d . . . . .
H21 H 0.865870 0.357216 0.065532 0.032 Uiso 1 1 calc R U . . .
C1R C 0.7087(8) 0.4893(2) 0.6483(7) 0.0377(15) Uani 0.9 1 d . . P A 1
H1RA H 0.792214 0.492749 0.586667 0.045 Uiso 0.9 1 calc R U P A 1
H1RB H 0.636846 0.515749 0.635421 0.045 Uiso 0.9 1 calc R U P A 1
Cl1 Cl 0.7983(2) 0.48807(10) 0.8168(2) 0.0608(6) Uani 0.9 1 d . . P A 1
Cl2 Cl 0.5982(2) 0.43970(7) 0.6045(2) 0.0567(6) Uani 0.9 1 d . . P A 1
C2R C 0.713(13) 0.457(2) 0.642(5) 0.0377(15) Uani 0.05 1 d D . P B 2
H2RA H 0.802481 0.460502 0.585787 0.045 Uiso 0.05 1 calc R U P B 2
H2RB H 0.639402 0.483155 0.623052 0.045 Uiso 0.05 1 calc R U P B 2
Cl3 Cl 0.783(4) 0.4539(17) 0.815(4) 0.0608(6) Uani 0.05 1 d D . P B 2
Cl4 Cl 0.613(4) 0.4060(12) 0.607(4) 0.0567(6) Uani 0.05 1 d D . P B 2
C3R C 0.707(12) 0.523(2) 0.645(5) 0.0377(15) Uani 0.05 1 d D . P C 3
H3RA H 0.790625 0.527031 0.584474 0.045 Uiso 0.05 1 calc R U P C 3
H3RB H 0.628059 0.547675 0.628881 0.045 Uiso 0.05 1 calc R U P C 3
Cl5 Cl 0.790(7) 0.5225(18) 0.816(4) 0.096(19) Uani 0.05 1 d D . P C 3
Cl6 Cl 0.613(4) 0.4704(14) 0.617(4) 0.0567(6) Uani 0.05 1 d D . P C 3

loop_
_atom_site_aniso_label
_atom_site_aniso_U_11
_atom_site_aniso_U_22
_atom_site_aniso_U_33
_atom_site_aniso_U_23
_atom_site_aniso_U_13
_atom_site_aniso_U_12
O1 0.029(2) 0.044(2) 0.031(2) -0.0081(16) 0.0013(16) -0.0015(16)
C1 0.024(3) 0.037(3) 0.020(2) -0.002(2) 0.003(2) -0.006(2)
C2 0.024(3) 0.043(3) 0.017(2) -0.003(2) 0.005(2) 0.000(2)
C3 0.034(3) 0.038(3) 0.025(3) -0.004(2) 0.004(2) -0.005(2)
C4 0.042(3) 0.039(3) 0.033(3) 0.002(2) 0.001(3) 0.003(2)
C5 0.032(3) 0.045(3) 0.029(3) 0.003(2) -0.001(2) -0.002(2)
C6 0.016(2) 0.040(3) 0.031(3) 0.001(2) 0.003(2) -0.002(2)
N7 0.027(2) 0.042(3) 0.023(2) -0.0017(18) 0.0006(18) -0.0025(19)
C71 0.015(2) 0.042(3) 0.024(3) 0.000(2) 0.0014(19) -0.002(2)
C72 0.032(3) 0.034(3) 0.027(3) 0.004(2) 0.005(2) 0.002(2)
C73 0.021(3) 0.050(3) 0.039(3) 0.004(2) 0.005(2) 0.002(2)
C74 0.021(3) 0.052(3) 0.040(3) 0.006(3) -0.007(2) -0.005(2)
C75 0.033(3) 0.057(4) 0.025(3) -0.001(2) -0.004(2) -0.005(3)
C76 0.031(3) 0.046(3) 0.032(3) -0.002(2) 0.004(2) -0.002(2)
C8 0.027(3) 0.042(3) 0.012(2) -0.0028(19) -0.0002(19) 0.000(2)
C9 0.024(3) 0.045(3) 0.017(3) -0.001(2) 0.002(2) -0.004(2)
C10 0.027(3) 0.045(3) 0.023(3) -0.003(2) 0.005(2) -0.007(2)
C11 0.032(3) 0.036(3) 0.025(3) -0.002(2) 0.006(2) -0.003(2)
C12 0.024(3) 0.043(3) 0.019(2) -0.003(2) 0.007(2) 0.001(2)
N13 0.023(2) 0.038(2) 0.028(2) -0.0033(18) 0.0035(18) 0.0000(18)
C131 0.014(2) 0.040(3) 0.030(3) -0.005(2) 0.003(2) -0.003(2)
C132 0.030(3) 0.042(3) 0.028(3) -0.004(2) 0.008(2) 0.000(2)
C133 0.032(3) 0.042(3) 0.037(3) 0.003(2) 0.006(2) 0.004(2)
C134 0.025(3) 0.043(3) 0.038(3) -0.009(2) 0.009(2) 0.000(2)
C135 0.027(3) 0.047(3) 0.025(3) -0.009(2) 0.005(2) -0.006(2)
C136 0.021(3) 0.047(3) 0.022(3) -0.002(2) 0.002(2) -0.002(2)
C14 0.025(3) 0.032(3) 0.022(2) 0.0013(19) 0.003(2) 0.002(2)
C15 0.020(3) 0.043(3) 0.029(3) 0.005(2) 0.003(2) 0.000(2)
C16 0.020(3) 0.044(3) 0.032(3) 0.004(2) 0.003(2) 0.002(2)
C17 0.028(3) 0.039(3) 0.029(3) -0.001(2) 0.001(2) -0.004(2)
C18 0.024(3) 0.034(3) 0.024(3) 0.001(2) 0.004(2) -0.003(2)
N19 0.020(2) 0.040(2) 0.023(2) 0.0009(17) 0.0022(17) -0.0003(17)
N20 0.019(2) 0.041(2) 0.023(2) -0.0027(17) 0.0034(17) -0.0001(17)
C21 0.022(3) 0.040(3) 0.019(2) -0.002(2) 0.007(2) -0.006(2)
C1R 0.041(4) 0.034(3) 0.040(4) -0.001(3) 0.013(3) -0.003(3)
Cl1 0.0496(11) 0.0889(17) 0.0423(11) -0.0164(10) -0.0016(8) 0.0208(11)
Cl2 0.0441(11) 0.0520(12) 0.0759(14) -0.0162(9) 0.0154(9) -0.0148(8)
C2R 0.041(4) 0.034(3) 0.040(4) -0.001(3) 0.013(3) -0.003(3)
Cl3 0.0496(11) 0.0889(17) 0.0423(11) -0.0164(10) -0.0016(8) 0.0208(11)
Cl4 0.0441(11) 0.0520(12) 0.0759(14) -0.0162(9) 0.0154(9) -0.0148(8)
C3R 0.041(4) 0.034(3) 0.040(4) -0.001(3) 0.013(3) -0.003(3)
Cl5 0.17(5) 0.09(3) 0.032(19) 0.010(19) 0.04(2) 0.07(3)
Cl6 0.0441(11) 0.0520(12) 0.0759(14) -0.0162(9) 0.0154(9) -0.0148(8)

loop_
_atom_type_symbol
_atom_type_description
_atom_type_scat_dispersion_real
_atom_type_scat_dispersion_imag
_atom_type_scat_source
C C 0.0181 0.0091 'International Tables Vol C Tables 4.2.6.8 and 6.1.1.4'
H H 0.0000 0.0000 'International Tables Vol C Tables 4.2.6.8 and 6.1.1.4'
Cl Cl 0.3639 0.7018 'International Tables Vol C Tables 4.2.6.8 and 6.1.1.4'
N N 0.0311 0.0180 'International Tables Vol C Tables 4.2.6.8 and 6.1.1.4'
O O 0.0492 0.0322 'International Tables Vol C Tables 4.2.6.8 and 6.1.1.4'

loop_
_geom_angle_atom_site_label_1
_geom_angle_atom_site_label_2
_geom_angle_atom_site_label_3
_geom_angle
_geom_angle_site_symmetry_1
_geom_angle_site_symmetry_3
_geom_angle_publ_flag
O1 C1 C18 119.2(5) . . ?
O1 C1 C2 119.3(5) . . ?
C18 C1 C2 121.0(4) . . ?
N20 C2 C3 124.6(5) . . ?
N20 C2 C1 117.4(4) . . ?
C3 C2 C1 118.0(5) . . ?
C2 C3 C4 116.8(5) . . ?
C2 C3 H3 121.6 . . ?
C4 C3 H3 121.6 . . ?
C5 C4 C3 119.4(5) . . ?
C5 C4 H4 120.3 . . ?
C3 C4 H4 120.3 . . ?
C4 C5 C6 120.2(5) . . ?
C4 C5 H5 119.9 . . ?
C6 C5 H5 119.9 . . ?
N20 C6 C5 120.8(5) . . ?
N20 C6 N7 115.8(5) . . ?
C5 C6 N7 123.3(5) . . ?
C6 N7 C8 120.6(4) . . ?
C6 N7 C71 120.0(4) . . ?
C8 N7 C71 119.1(4) . . ?
C72 C71 C76 119.7(5) . . ?
C72 C71 N7 120.3(5) . . ?
C76 C71 N7 120.0(5) . . ?
C71 C72 C73 119.6(5) . . ?
C71 C72 H72 120.2 . . ?
C73 C72 H72 120.2 . . ?
C74 C73 C72 120.6(5) . . ?
C74 C73 H73 119.7 . . ?
C72 C73 H73 119.7 . . ?
C75 C74 C73 119.3(5) . . ?
C75 C74 H74 120.4 . . ?
C73 C74 H74 120.4 . . ?
C74 C75 C76 121.3(6) . . ?
C74 C75 H75 119.3 . . ?
C76 C75 H75 119.3 . . ?
C75 C76 C71 119.4(5) . . ?
C75 C76 H76 120.3 . . ?
C71 C76 H76 120.3 . . ?
C9 C8 C21 118.3(5) . . ?
C9 C8 N7 122.1(5) . . ?
C21 C8 N7 119.5(5) . . ?
C10 C9 C8 120.9(5) . . ?
C10 C9 H9 119.6 . . ?
C8 C9 H9 119.6 . . ?
C9 C10 C11 120.6(5) . . ?
C9 C10 H10 119.7 . . ?
C11 C10 H10 119.7 . . ?
C12 C11 C10 118.5(5) . . ?
C12 C11 H11 120.7 . . ?
C10 C11 H11 120.7 . . ?
C21 C12 C11 120.5(5) . . ?
C21 C12 N13 119.6(5) . . ?
C11 C12 N13 119.8(5) . . ?
C14 N13 C131 120.4(4) . . ?
C14 N13 C12 120.6(4) . . ?
C131 N13 C12 116.5(4) . . ?
C136 C131 C132 120.3(5) . . ?
C136 C131 N13 119.2(5) . . ?
C132 C131 N13 120.4(5) . . ?
C131 C132 C133 119.9(5) . . ?
C131 C132 H132 120.1 . . ?
C133 C132 H132 120.1 . . ?
C134 C133 C132 119.9(5) . . ?
C134 C133 H133 120.1 . . ?
C132 C133 H133 120.1 . . ?
C133 C134 C135 120.1(5) . . ?
C133 C134 H134 119.9 . . ?
C135 C134 H134 119.9 . . ?
C134 C135 C136 120.1(5) . . ?
C134 C135 H135 120.0 . . ?
C136 C135 H135 120.0 . . ?
C131 C136 C135 119.7(5) . . ?
C131 C136 H136 120.1 . . ?
C135 C136 H136 120.1 . . ?
N19 C14 N13 116.0(4) . . ?
N19 C14 C15 120.5(5) . . ?
N13 C14 C15 123.5(5) . . ?
C16 C15 C14 119.5(5) . . ?
C16 C15 H15 120.3 . . ?
C14 C15 H15 120.3 . . ?
C15 C16 C17 119.9(5) . . ?
C15 C16 H16 120.1 . . ?
C17 C16 H16 120.1 . . ?
C18 C17 C16 117.2(5) . . ?
C18 C17 H17 121.4 . . ?
C16 C17 H17 121.4 . . ?
N19 C18 C17 123.4(5) . . ?
N19 C18 C1 117.1(4) . . ?
C17 C18 C1 119.4(5) . . ?
C14 N19 C18 119.5(4) . . ?
C6 N20 C2 117.8(5) . . ?
C12 C21 C8 120.3(5) . . ?
C12 C21 H21 119.8 . . ?
C8 C21 H21 119.8 . . ?
Cl1 C1R Cl2 112.0(4) . . ?
Cl1 C1R H1RA 109.2 . . ?
Cl2 C1R H1RA 109.2 . . ?
Cl1 C1R H1RB 109.2 . . ?
Cl2 C1R H1RB 109.2 . . ?
H1RA C1R H1RB 107.9 . . ?
Cl3 C2R Cl4 104(3) . . ?
Cl3 C2R H2RA 111.0 . . ?
Cl4 C2R H2RA 111.0 . . ?
Cl3 C2R H2RB 111.0 . . ?
Cl4 C2R H2RB 111.0 . . ?
H2RA C2R H2RB 109.0 . . ?
Cl5 C3R Cl6 106(4) . . ?
Cl5 C3R H3RA 110.6 . . ?
Cl6 C3R H3RA 110.6 . . ?
Cl5 C3R H3RB 110.6 . . ?
Cl6 C3R H3RB 110.6 . . ?
H3RA C3R H3RB 108.7 . . ?

loop_
_geom_bond_atom_site_label_1
_geom_bond_atom_site_label_2
_geom_bond_distance
_geom_bond_site_symmetry_2
_geom_bond_publ_flag
O1 C1 1.228(6) . ?
C1 C18 1.509(7) . ?
C1 C2 1.514(7) . ?
C2 N20 1.350(7) . ?
C2 C3 1.363(8) . ?
C3 C4 1.400(8) . ?
C3 H3 0.9500 . ?
C4 C5 1.367(8) . ?
C4 H4 0.9500 . ?
C5 C6 1.386(8) . ?
C5 H5 0.9500 . ?
C6 N20 1.344(7) . ?
C6 N7 1.398(7) . ?
N7 C8 1.419(7) . ?
N7 C71 1.444(7) . ?
C71 C72 1.388(7) . ?
C71 C76 1.391(8) . ?
C72 C73 1.390(8) . ?
C72 H72 0.9500 . ?
C73 C74 1.377(9) . ?
C73 H73 0.9500 . ?
C74 C75 1.374(9) . ?
C74 H74 0.9500 . ?
C75 C76 1.379(8) . ?
C75 H75 0.9500 . ?
C76 H76 0.9500 . ?
C8 C9 1.384(7) . ?
C8 C21 1.403(8) . ?
C9 C10 1.363(8) . ?
C9 H9 0.9500 . ?
C10 C11 1.406(8) . ?
C10 H10 0.9500 . ?
C11 C12 1.381(7) . ?
C11 H11 0.9500 . ?
C12 C21 1.372(8) . ?
C12 N13 1.444(7) . ?
N13 C14 1.394(7) . ?
N13 C131 1.441(7) . ?
C131 C136 1.377(7) . ?
C131 C132 1.381(8) . ?
C132 C133 1.389(8) . ?
C132 H132 0.9500 . ?
C133 C134 1.377(8) . ?
C133 H133 0.9500 . ?
C134 C135 1.382(8) . ?
C134 H134 0.9500 . ?
C135 C136 1.388(8) . ?
C135 H135 0.9500 . ?
C136 H136 0.9500 . ?
C14 N19 1.334(6) . ?
C14 C15 1.406(7) . ?
C15 C16 1.366(8) . ?
C15 H15 0.9500 . ?
C16 C17 1.395(8) . ?
C16 H16 0.9500 . ?
C17 C18 1.379(7) . ?
C17 H17 0.9500 . ?
C18 N19 1.336(7) . ?
C21 H21 0.9500 . ?
C1R Cl1 1.747(7) . ?
C1R Cl2 1.765(6) . ?
C1R H1RA 0.9900 . ?
C1R H1RB 0.9900 . ?
C2R Cl3 1.750(10) . ?
C2R Cl4 1.750(10) . ?
C2R H2RA 0.9900 . ?
C2R H2RB 0.9900 . ?
C3R Cl5 1.750(10) . ?
C3R Cl6 1.750(10) . ?
C3R H3RA 0.9900 . ?
C3R H3RB 0.9900 . ?

loop_
_geom_torsion_atom_site_label_1
_geom_torsion_atom_site_label_2
_geom_torsion_atom_site_label_3
_geom_torsion_atom_site_label_4
_geom_torsion
_geom_torsion_site_symmetry_1
_geom_torsion_site_symmetry_2
_geom_torsion_site_symmetry_3
_geom_torsion_site_symmetry_4
_geom_torsion_publ_flag
O1 C1 C2 N20 -147.2(5) . . . . ?
C18 C1 C2 N20 40.2(7) . . . . ?
O1 C1 C2 C3 35.3(7) . . . . ?
C18 C1 C2 C3 -137.3(5) . . . . ?
N20 C2 C3 C4 -2.7(8) . . . . ?
C1 C2 C3 C4 174.7(5) . . . . ?
C2 C3 C4 C5 -2.1(8) . . . . ?
C3 C4 C5 C6 3.1(9) . . . . ?
C4 C5 C6 N20 0.5(8) . . . . ?
C4 C5 C6 N7 -176.5(5) . . . . ?
N20 C6 N7 C8 -16.6(7) . . . . ?
C5 C6 N7 C8 160.5(5) . . . . ?
N20 C6 N7 C71 158.2(4) . . . . ?
C5 C6 N7 C71 -24.6(7) . . . . ?
C6 N7 C71 C72 -43.4(7) . . . . ?
C8 N7 C71 C72 131.6(5) . . . . ?
C6 N7 C71 C76 134.1(5) . . . . ?
C8 N7 C71 C76 -50.9(7) . . . . ?
C76 C71 C72 C73 -1.2(8) . . . . ?
N7 C71 C72 C73 176.3(5) . . . . ?
C71 C72 C73 C74 1.4(8) . . . . ?
C72 C73 C74 C75 0.9(9) . . . . ?
C73 C74 C75 C76 -3.5(9) . . . . ?
C74 C75 C76 C71 3.6(9) . . . . ?
C72 C71 C76 C75 -1.2(8) . . . . ?
N7 C71 C76 C75 -178.8(5) . . . . ?
C6 N7 C8 C9 141.6(5) . . . . ?
C71 N7 C8 C9 -33.3(7) . . . . ?
C6 N7 C8 C21 -35.2(7) . . . . ?
C71 N7 C8 C21 149.9(5) . . . . ?
C21 C8 C9 C10 3.5(7) . . . . ?
N7 C8 C9 C10 -173.2(5) . . . . ?
C8 C9 C10 C11 4.2(8) . . . . ?
C9 C10 C11 C12 -5.4(8) . . . . ?
C10 C11 C12 C21 -1.2(8) . . . . ?
C10 C11 C12 N13 175.2(5) . . . . ?
C21 C12 N13 C14 46.6(7) . . . . ?
C11 C12 N13 C14 -129.9(5) . . . . ?
C21 C12 N13 C131 -151.6(5) . . . . ?
C11 C12 N13 C131 31.9(7) . . . . ?
C14 N13 C131 C136 -126.1(5) . . . . ?
C12 N13 C131 C136 72.1(6) . . . . ?
C14 N13 C131 C132 56.4(7) . . . . ?
C12 N13 C131 C132 -105.4(6) . . . . ?
C136 C131 C132 C133 -0.2(8) . . . . ?
N13 C131 C132 C133 177.3(5) . . . . ?
C131 C132 C133 C134 -0.1(9) . . . . ?
C132 C133 C134 C135 0.0(9) . . . . ?
C133 C134 C135 C136 0.3(8) . . . . ?
C132 C131 C136 C135 0.6(8) . . . . ?
N13 C131 C136 C135 -176.9(5) . . . . ?
C134 C135 C136 C131 -0.6(8) . . . . ?
C131 N13 C14 N19 -169.5(4) . . . . ?
C12 N13 C14 N19 -8.4(7) . . . . ?
C131 N13 C14 C15 12.1(7) . . . . ?
C12 N13 C14 C15 173.2(5) . . . . ?
N19 C14 C15 C16 -0.9(8) . . . . ?
N13 C14 C15 C16 177.4(5) . . . . ?
C14 C15 C16 C17 1.0(8) . . . . ?
C15 C16 C17 C18 -0.7(8) . . . . ?
C16 C17 C18 N19 0.2(8) . . . . ?
C16 C17 C18 C1 -177.5(5) . . . . ?
O1 C1 C18 N19 162.5(5) . . . . ?
C2 C1 C18 N19 -24.9(7) . . . . ?
O1 C1 C18 C17 -19.7(7) . . . . ?
C2 C1 C18 C17 152.9(5) . . . . ?
N13 C14 N19 C18 -178.0(4) . . . . ?
C15 C14 N19 C18 0.4(7) . . . . ?
C17 C18 N19 C14 0.0(8) . . . . ?
C1 C18 N19 C14 177.6(4) . . . . ?
C5 C6 N20 C2 -4.9(7) . . . . ?
N7 C6 N20 C2 172.3(4) . . . . ?
C3 C2 N20 C6 6.2(8) . . . . ?
C1 C2 N20 C6 -171.2(4) . . . . ?
C11 C12 C21 C8 9.1(8) . . . . ?
N13 C12 C21 C8 -167.4(5) . . . . ?
C9 C8 C21 C12 -10.2(7) . . . . ?
N7 C8 C21 C12 166.7(5) . . . . ?
